data_7030080
loop_
_publ_author_name
'Ng, Chew-Hee'
'Wang, Wai-San'
'Chong, Kok-Vei'
'Win, Yip-Foo'
'Neo, Kian-Eang'
'Lee, Hong-Boon'
'San, Swee-Lan'
'Raja Abd Rahman, Raja Noor Zaliha'
'Leong, Weng Kee'

_publ_section_title
;
 Ternary copper(II)-polypyridyl enantiomers: aldol-type condensation,
 characterization, DNA-binding recognition, BSA-binding and anticancer
 property.
;
_journal_issue 28
_journal_name_full 'Dalton transactions (Cambridge, England : 2003)'
_journal_page_first 10233
_journal_page_last 10243
_journal_paper_doi 10.1039/c3dt50884f
_journal_volume 42
_journal_year 2013
_chemical_formula_sum 'C17 H19.25 Cu N4 O7.63'
_chemical_formula_weight 465.15
_chemical_name_systematic
; 
 L-aqua(1,10-phenanthroline)(5-methyloxazolidine)copper(II) nitrate hydrate 
;
_space_group_IT_number 1
_symmetry_cell_setting triclinic
_symmetry_space_group_name_Hall 'P 1'
_symmetry_space_group_name_H-M 'P 1'
_atom_sites_solution_hydrogens geom
_atom_sites_solution_primary direct
_atom_sites_solution_secondary difmap
_audit_creation_method SHELXL-97
_cell_angle_alpha 81.2860(10)
_cell_angle_beta 84.1770(10)
_cell_angle_gamma 75.6260(10)
_cell_formula_units_Z 2
_cell_length_a 7.6300(4)
_cell_length_b 10.8699(7)
_cell_length_c 11.7670(7)
_cell_measurement_reflns_used 6989
_cell_measurement_temperature 103(2)
_cell_measurement_theta_max 30.56
_cell_measurement_theta_min 2.45
_cell_volume 932.38(10)
_computing_cell_refinement 'Bruker SAINT'
_computing_data_collection 'Bruker APEX2'
_computing_data_reduction 'Bruker SAINT'
_computing_molecular_graphics 'Bruker SHELXTL'
_computing_publication_material 'Bruker SHELXTL'
_computing_structure_refinement 'SHELXL-97 (Sheldrick, 1997)'
_computing_structure_solution 'SHELXS-97 (Sheldrick, 1990)'
_diffrn_ambient_temperature 103(2)
_diffrn_measured_fraction_theta_full 0.982
_diffrn_measured_fraction_theta_max 0.982
_diffrn_measurement_device_type 'Bruker APEX-II CCD'
_diffrn_measurement_method '\f and \w scans'
_diffrn_radiation_monochromator graphite
_diffrn_radiation_source 'fine-focus sealed tube'
_diffrn_radiation_type MoK\a
_diffrn_radiation_wavelength 0.71073
_diffrn_reflns_av_R_equivalents 0.0168
_diffrn_reflns_av_sigmaI/netI 0.0456
_diffrn_reflns_limit_h_max 9
_diffrn_reflns_limit_h_min -7
_diffrn_reflns_limit_k_max 13
_diffrn_reflns_limit_k_min -13
_diffrn_reflns_limit_l_max 14
_diffrn_reflns_limit_l_min -14
_diffrn_reflns_number 11702
_diffrn_reflns_theta_full 26.36
_diffrn_reflns_theta_max 26.36
_diffrn_reflns_theta_min 2.79
_diffrn_standards_number 0
_exptl_absorpt_coefficient_mu 1.226
_exptl_absorpt_correction_T_max 0.7916
_exptl_absorpt_correction_T_min 0.6399
_exptl_absorpt_correction_type multi-scan
_exptl_absorpt_process_details sadabs
_exptl_crystal_colour blue
_exptl_crystal_density_diffrn 1.657
_exptl_crystal_density_meas 0
_exptl_crystal_density_method 'not measured'
_exptl_crystal_description block
_exptl_crystal_F_000 479
_exptl_crystal_size_max 0.40
_exptl_crystal_size_mid 0.20
_exptl_crystal_size_min 0.20
_refine_diff_density_max 0.771
_refine_diff_density_min -0.586
_refine_diff_density_rms 0.057
_refine_ls_abs_structure_details 'Flack H D (1983), Acta Cryst. A39, 876-881'
_refine_ls_abs_structure_Flack 0.028(9)
_refine_ls_extinction_method none
_refine_ls_goodness_of_fit_ref 1.043
_refine_ls_hydrogen_treatment constr
_refine_ls_matrix_type full
_refine_ls_number_parameters 549
_refine_ls_number_reflns 5984
_refine_ls_number_restraints 3
_refine_ls_restrained_S_all 1.042
_refine_ls_R_factor_all 0.0290
_refine_ls_R_factor_gt 0.0272
_refine_ls_shift/su_max 0.001
_refine_ls_shift/su_mean 0.000
_refine_ls_structure_factor_coef Fsqd
_refine_ls_weighting_details 'calc w=1/[\s^2^(Fo^2^)+(0.0351P)^2^+0.2847P] where P=(Fo^2^+2Fc^2^)/3'
_refine_ls_weighting_scheme calc
_refine_ls_wR_factor_gt 0.0703
_refine_ls_wR_factor_ref 0.0714
_reflns_number_gt 5712
_reflns_number_total 5984
_reflns_threshold_expression >2sigma(I)
_cod_data_source_file c3dt50884f.cif
_cod_data_source_block lwk62s(L-isomer)
_cod_depositor_comments
;
The following automatic conversions were performed:

'_symmetry_cell_setting' value 'Triclinic' changed to 'triclinic'
according to
/usr/data/users/saulius/automatic-downloads/retrospective/RSC/lib/dictionaries/cif_core.dic
dictionary named 'cif_core.dic' version 2.4.2 from 2011-04-26.

Automatic conversion script
Id: cif_fix_values 2281 2013-09-26 08:29:07Z andrius 
;
_cod_original_sg_symbol_H-M P1
_cod_database_code 7030080

loop_
_symmetry_equiv_pos_as_xyz
'x, y, z'

loop_
_atom_site_label
_atom_site_type_symbol
_atom_site_fract_x
_atom_site_fract_y
_atom_site_fract_z
_atom_site_U_iso_or_equiv
_atom_site_adp_type
_atom_site_occupancy
_atom_site_symmetry_multiplicity
_atom_site_calc_flag
_atom_site_refinement_flags
Cu1 Cu 0.08002(4) 0.83038(3) 0.43442(2) 0.01804(10) Uani 1 1 d .
Cu2 Cu 0.57218(4) 0.97893(3) 0.07636(2) 0.01741(10) Uani 1 1 d .
N1 N 0.0470(4) 0.6676(3) 0.3893(3) 0.0161(7) Uani 1 1 d .
N2 N 0.0624(4) 0.7870(3) 0.6070(3) 0.0188(7) Uani 1 1 d .
N3 N 0.1055(5) 0.9971(3) 0.4728(3) 0.0208(7) Uani 1 1 d .
N4 N 0.6139(5) 1.1395(3) 0.1221(3) 0.0229(8) Uani 1 1 d .
N5 N 0.6087(5) 1.0200(3) -0.0966(3) 0.0229(8) Uani 1 1 d .
N6 N 0.5542(4) 0.8100(3) 0.0354(3) 0.0171(7) Uani 1 1 d .
O1 O 0.0563(4) 0.8963(2) 0.2734(2) 0.0205(6) Uani 1 1 d .
O2 O 0.0941(4) 0.8322(2) 0.1015(2) 0.0349(7) Uani 1 1 d .
O3 O -0.1308(3) 0.5562(2) 0.32297(19) 0.0272(5) Uani 1 1 d .
O4 O 0.3834(3) 0.7524(2) 0.3932(2) 0.0280(6) Uani 1 1 d .
H4O H 0.4239 0.6944 0.4463 0.042 Uiso 1 1 d R
H5O H 0.4424 0.8074 0.3669 0.042 Uiso 1 1 d R
O5 O 0.5879(4) 0.9145(2) 0.2401(2) 0.0202(6) Uani 1 1 d .
O6 O 0.6545(4) 0.9586(2) 0.4067(2) 0.0295(6) Uani 1 1 d .
O7 O 0.4861(4) 1.3185(2) 0.21027(19) 0.0320(5) Uani 1 1 d .
O8 O 0.2704(3) 1.0379(2) 0.0761(2) 0.0310(6) Uani 1 1 d .
H8O H 0.2273 0.9722 0.0839 0.047 Uiso 1 1 d R
H9O H 0.1963 1.1098 0.0796 0.047 Uiso 1 1 d R
C1 C 0.0776(5) 0.8113(3) 0.2067(3) 0.0196(8) Uani 1 1 d .
C2 C 0.0885(5) 0.6736(3) 0.2628(2) 0.0180(6) Uani 1 1 d .
H2 H 0.2126 0.6196 0.2464 0.022 Uiso 1 1 calc R
C3 C -0.0547(5) 0.6156(3) 0.2203(3) 0.0226(6) Uani 1 1 d .
H3 H -0.1507 0.6859 0.1829 0.027 Uiso 1 1 calc R
C4 C 0.0199(6) 0.5179(4) 0.1393(3) 0.0353(10) Uani 1 1 d .
H4A H 0.1088 0.4466 0.1777 0.053 Uiso 1 1 calc R
H4B H 0.0788 0.5576 0.0705 0.053 Uiso 1 1 calc R
H4C H -0.0791 0.4859 0.1169 0.053 Uiso 1 1 calc R
C5 C -0.1310(4) 0.6352(3) 0.4081(3) 0.0251(7) Uani 1 1 d .
H5A H -0.1456 0.5889 0.4863 0.030 Uiso 1 1 calc R
H5B H -0.2304 0.7135 0.3987 0.030 Uiso 1 1 calc R
C6 C 0.0399(5) 0.6794(4) 0.6733(4) 0.0234(8) Uani 1 1 d .
H6 H 0.0280 0.6096 0.6373 0.028 Uiso 1 1 calc R
C7 C 0.0333(5) 0.6666(4) 0.7929(3) 0.0245(8) Uani 1 1 d .
H7 H 0.0176 0.5888 0.8369 0.029 Uiso 1 1 calc R
C8 C 0.0495(5) 0.7654(4) 0.8482(3) 0.0246(8) Uani 1 1 d .
H8 H 0.0430 0.7575 0.9299 0.030 Uiso 1 1 calc R
C9 C 0.0760(5) 0.8800(4) 0.7802(3) 0.0224(9) Uani 1 1 d .
C10 C 0.0997(6) 0.9883(4) 0.8275(4) 0.0266(9) Uani 1 1 d .
H10 H 0.0965 0.9858 0.9087 0.032 Uiso 1 1 calc R
C11 C 0.1264(6) 1.0941(4) 0.7581(4) 0.0297(10) Uani 1 1 d .
H11 H 0.1433 1.1642 0.7916 0.036 Uiso 1 1 calc R
C12 C 0.1299(5) 1.1027(4) 0.6359(4) 0.0253(9) Uani 1 1 d .
C13 C 0.1511(5) 1.2112(4) 0.5589(4) 0.0242(9) Uani 1 1 d .
H13 H 0.1652 1.2852 0.5873 0.029 Uiso 1 1 calc R
C14 C 0.1513(5) 1.2096(4) 0.4434(4) 0.0271(9) Uani 1 1 d .
H14 H 0.1658 1.2826 0.3911 0.033 Uiso 1 1 calc R
C15 C 0.1302(6) 1.1000(4) 0.4014(4) 0.0249(9) Uani 1 1 d .
H15 H 0.1336 1.0993 0.3206 0.030 Uiso 1 1 calc R
C16 C 0.1040(5) 0.9991(4) 0.5885(4) 0.0208(8) Uani 1 1 d .
C17 C 0.0804(5) 0.8851(4) 0.6597(3) 0.0181(8) Uani 1 1 d .
C18 C 0.6375(5) 0.9857(3) 0.3028(3) 0.0191(7) Uani 1 1 d .
C19 C 0.6786(5) 1.1105(3) 0.2414(2) 0.0193(6) Uani 1 1 d .
H19 H 0.8123 1.1029 0.2370 0.023 Uiso 1 1 calc R
C20 C 0.5797(5) 1.2294(3) 0.3007(3) 0.0216(6) Uani 1 1 d .
H20 H 0.4891 1.2048 0.3619 0.026 Uiso 1 1 calc R
C21 C 0.7002(6) 1.2946(4) 0.3515(4) 0.0393(10) Uani 1 1 d .
H21A H 0.7990 1.3084 0.2948 0.059 Uiso 1 1 calc R
H21B H 0.7511 1.2405 0.4205 0.059 Uiso 1 1 calc R
H21C H 0.6291 1.3772 0.3724 0.059 Uiso 1 1 calc R
C22 C 0.4498(5) 1.2440(3) 0.1322(3) 0.0327(8) Uani 1 1 d .
H22A H 0.4249 1.2961 0.0564 0.039 Uiso 1 1 calc R
H22B H 0.3433 1.2090 0.1611 0.039 Uiso 1 1 calc R
C23 C 0.6411(6) 1.1243(4) -0.1604(3) 0.0301(10) Uani 1 1 d .
H23 H 0.6560 1.1919 -0.1225 0.036 Uiso 1 1 calc R
C24 C 0.6543(6) 1.1396(4) -0.2814(4) 0.0336(10) Uani 1 1 d .
H24 H 0.6813 1.2148 -0.3242 0.040 Uiso 1 1 calc R
C25 C 0.6278(6) 1.0445(4) -0.3362(3) 0.0296(9) Uani 1 1 d .
H25 H 0.6328 1.0542 -0.4180 0.036 Uiso 1 1 calc R
C26 C 0.5930(5) 0.9322(4) -0.2721(3) 0.0214(9) Uani 1 1 d .
C27 C 0.5630(5) 0.8276(4) -0.3214(3) 0.0268(9) Uani 1 1 d .
H27 H 0.5637 0.8332 -0.4028 0.032 Uiso 1 1 calc R
C28 C 0.5334(5) 0.7204(4) -0.2548(4) 0.0277(10) Uani 1 1 d .
H28 H 0.5144 0.6522 -0.2901 0.033 Uiso 1 1 calc R
C29 C 0.5304(5) 0.7091(3) -0.1307(4) 0.0193(8) Uani 1 1 d .
C30 C 0.5031(5) 0.6008(4) -0.0566(4) 0.0284(10) Uani 1 1 d .
H30 H 0.4837 0.5293 -0.0868 0.034 Uiso 1 1 calc R
C31 C 0.5046(5) 0.5992(3) 0.0611(4) 0.0249(9) Uani 1 1 d .
H31 H 0.4888 0.5261 0.1127 0.030 Uiso 1 1 calc R
C32 C 0.5298(5) 0.7063(3) 0.1030(3) 0.0197(8) Uani 1 1 d .
H32 H 0.5293 0.7047 0.1840 0.024 Uiso 1 1 calc R
C33 C 0.5548(5) 0.8117(3) -0.0796(3) 0.0171(8) Uani 1 1 d .
C34 C 0.5870(5) 0.9243(4) -0.1524(3) 0.0193(8) Uani 1 1 d .
H1N H 0.119(6) 0.607(4) 0.415(3) 0.029 Uiso 1 1 d .
H4N H 0.714(6) 1.162(4) 0.084(3) 0.029 Uiso 1 1 d .
O1S O 0.8548(3) 0.4359(2) 0.6731(2) 0.0371(6) Uani 1 1 d .
H1S H 0.8561 0.3992 0.7421 0.056 Uiso 1 1 d R
H2S H 0.7483 0.4483 0.6509 0.056 Uiso 1 1 d R
O2S O 0.3602(16) 0.3652(10) 0.8700(10) 0.049(3) Uani 0.25 1 d P
H3S H 0.2887 0.4336 0.8888 0.074 Uiso 0.25 1 d PR
H4S H 0.4388 0.3855 0.8190 0.074 Uiso 0.25 1 d PR
N7 N 0.4165(4) 0.4722(3) 0.5741(3) 0.0386(8) Uani 1 1 d .
O9 O 0.3100(4) 0.4645(2) 0.5049(3) 0.0524(8) Uani 1 1 d .
O10 O 0.5282(3) 0.5407(2) 0.5452(2) 0.0344(6) Uani 1 1 d .
O11 O 0.4154(6) 0.4208(4) 0.6764(4) 0.1015(17) Uani 1 1 d .
N8 N 0.9408(5) 0.3074(2) 0.9652(2) 0.0351(7) Uani 1 1 d .
O12 O 0.7932(5) 0.3519(3) 0.9276(3) 0.0742(12) Uani 1 1 d .
O13 O 1.0853(6) 0.3413(3) 0.9256(3) 0.0649(10) Uani 1 1 d .
O14 O 0.9570(4) 0.2218(2) 1.0471(3) 0.0444(7) Uani 1 1 d .

loop_
_atom_site_aniso_label
_atom_site_aniso_U_11
_atom_site_aniso_U_22
_atom_site_aniso_U_33
_atom_site_aniso_U_23
_atom_site_aniso_U_13
_atom_site_aniso_U_12
Cu1 0.0251(2) 0.0203(2) 0.0128(2) -0.00423(17) 0.00209(17) -0.01314(17)
Cu2 0.0277(2) 0.01460(19) 0.0117(2) -0.00242(16) 0.00164(17) -0.00908(16)
N1 0.0214(17) 0.0165(15) 0.0133(17) -0.0021(13) -0.0009(13) -0.0096(13)
N2 0.0201(16) 0.0271(17) 0.0131(16) -0.0055(14) 0.0017(13) -0.0120(13)
N3 0.0210(17) 0.0282(17) 0.0169(19) -0.0058(14) 0.0045(14) -0.0133(14)
N4 0.035(2) 0.0230(18) 0.0139(18) -0.0031(14) 0.0045(15) -0.0138(15)
N5 0.0316(19) 0.0175(16) 0.0197(18) -0.0035(14) 0.0021(15) -0.0071(14)
N6 0.0201(17) 0.0115(14) 0.0200(19) -0.0028(13) -0.0029(14) -0.0033(12)
O1 0.0279(15) 0.0187(13) 0.0174(14) -0.0026(11) -0.0004(11) -0.0105(11)
O2 0.064(2) 0.0301(13) 0.0159(12) -0.0022(9) -0.0025(12) -0.0220(13)
O3 0.0341(13) 0.0298(11) 0.0262(11) -0.0078(9) 0.0003(10) -0.0215(10)
O4 0.0234(12) 0.0303(12) 0.0323(14) 0.0053(10) -0.0001(10) -0.0160(10)
O5 0.0306(15) 0.0191(13) 0.0136(13) -0.0016(11) -0.0017(11) -0.0111(11)
O6 0.0545(17) 0.0236(11) 0.0131(11) -0.0016(9) -0.0016(11) -0.0149(12)
O7 0.0531(15) 0.0184(10) 0.0260(12) -0.0054(9) -0.0079(11) -0.0074(10)
O8 0.0230(12) 0.0189(11) 0.0494(17) 0.0045(11) -0.0044(11) -0.0064(9)
C1 0.0206(18) 0.0231(16) 0.0162(17) 0.0003(12) -0.0002(13) -0.0097(13)
C2 0.0212(17) 0.0206(14) 0.0134(14) -0.0039(11) 0.0001(12) -0.0067(12)
C3 0.0267(18) 0.0217(14) 0.0223(15) -0.0021(12) -0.0065(13) -0.0095(12)
C4 0.052(3) 0.0326(19) 0.029(2) -0.0119(15) -0.0058(18) -0.0181(18)
C5 0.0257(17) 0.0330(16) 0.0241(15) -0.0084(13) 0.0040(13) -0.0205(13)
C6 0.0264(19) 0.0237(18) 0.023(2) -0.0016(15) -0.0029(15) -0.0124(14)
C7 0.0238(18) 0.0310(19) 0.0185(18) 0.0033(15) -0.0021(14) -0.0094(14)
C8 0.023(2) 0.038(2) 0.0136(18) -0.0064(16) 0.0019(15) -0.0073(16)
C9 0.021(2) 0.030(2) 0.018(2) -0.0086(16) -0.0007(15) -0.0071(16)
C10 0.032(2) 0.031(2) 0.020(2) -0.0143(17) 0.0014(17) -0.0081(17)
C11 0.034(3) 0.029(2) 0.033(3) -0.0222(19) 0.006(2) -0.0125(19)
C12 0.018(2) 0.034(2) 0.029(2) -0.0168(18) 0.0029(16) -0.0088(16)
C13 0.020(2) 0.0208(19) 0.036(2) -0.0095(17) 0.0068(17) -0.0122(16)
C14 0.026(2) 0.0231(19) 0.037(2) -0.0055(17) 0.0042(18) -0.0160(16)
C15 0.029(2) 0.0238(19) 0.025(2) -0.0052(17) 0.0020(17) -0.0125(16)
C16 0.018(2) 0.0230(19) 0.022(2) -0.0081(16) 0.0067(16) -0.0064(15)
C17 0.0194(19) 0.0244(19) 0.0126(19) -0.0079(15) 0.0033(14) -0.0079(15)
C18 0.0245(19) 0.0178(15) 0.0165(16) -0.0043(12) 0.0034(13) -0.0085(13)
C19 0.0249(17) 0.0197(14) 0.0161(14) -0.0014(11) 0.0013(13) -0.0119(13)
C20 0.0295(19) 0.0203(14) 0.0175(14) -0.0032(11) 0.0013(12) -0.0111(13)
C21 0.036(2) 0.035(2) 0.055(3) -0.0228(19) -0.0043(19) -0.0146(17)
C22 0.051(2) 0.0184(14) 0.0284(17) -0.0053(12) -0.0123(16) -0.0022(14)
C23 0.049(3) 0.0249(19) 0.0161(19) -0.0035(15) 0.0091(17) -0.0119(18)
C24 0.050(3) 0.0252(19) 0.021(2) -0.0024(15) 0.0114(17) -0.0074(17)
C25 0.032(2) 0.036(2) 0.0146(19) 0.0014(16) 0.0027(16) -0.0015(17)
C26 0.0152(19) 0.029(2) 0.017(2) -0.0075(16) 0.0026(15) 0.0001(15)
C27 0.021(2) 0.043(2) 0.016(2) -0.0103(17) 0.0005(15) -0.0044(17)
C28 0.018(2) 0.040(2) 0.028(2) -0.021(2) 0.0001(18) -0.0029(18)
C29 0.0162(19) 0.0167(17) 0.025(2) -0.0078(15) 0.0023(15) -0.0021(14)
C30 0.024(2) 0.023(2) 0.040(3) -0.0179(19) -0.0012(19) -0.0031(16)
C31 0.024(2) 0.0175(18) 0.031(2) -0.0024(16) 0.0034(17) -0.0035(15)
C32 0.0195(19) 0.0206(18) 0.0189(19) -0.0020(15) 0.0015(15) -0.0057(15)
C33 0.0135(19) 0.0186(18) 0.021(2) -0.0078(15) -0.0031(15) -0.0025(14)
C34 0.0147(19) 0.0226(19) 0.019(2) -0.0047(16) 0.0015(15) -0.0006(14)
O1S 0.0311(14) 0.0369(13) 0.0406(15) -0.0001(11) -0.0033(11) -0.0056(10)
O2S 0.048(7) 0.044(6) 0.053(7) -0.025(5) -0.024(6) 0.014(5)
N7 0.0168(15) 0.0247(14) 0.067(2) 0.0123(14) -0.0001(15) -0.0031(12)
O9 0.0307(15) 0.0227(12) 0.107(3) 0.0003(14) -0.0240(16) -0.0097(10)
O10 0.0408(15) 0.0341(13) 0.0371(14) -0.0071(11) -0.0061(12) -0.0224(11)
O11 0.071(3) 0.096(3) 0.113(4) 0.075(3) -0.021(2) -0.021(2)
N8 0.061(2) 0.0185(13) 0.0283(15) -0.0064(11) -0.0001(15) -0.0138(14)
O12 0.100(3) 0.0531(18) 0.056(2) -0.0263(16) -0.041(2) 0.0321(18)
O13 0.109(3) 0.0529(19) 0.0476(19) -0.0223(15) 0.0367(19) -0.054(2)
O14 0.0293(14) 0.0366(13) 0.0582(18) 0.0139(12) 0.0036(12) -0.0053(11)

loop_
_atom_type_symbol
_atom_type_description
_atom_type_scat_dispersion_real
_atom_type_scat_dispersion_imag
_atom_type_scat_source
C C 0.0033 0.0016 'International Tables Vol C Tables 4.2.6.8 and 6.1.1.4'
H H 0.0000 0.0000 'International Tables Vol C Tables 4.2.6.8 and 6.1.1.4'
N N 0.0061 0.0033 'International Tables Vol C Tables 4.2.6.8 and 6.1.1.4'
O O 0.0106 0.0060 'International Tables Vol C Tables 4.2.6.8 and 6.1.1.4'
Cu Cu 0.3201 1.2651 'International Tables Vol C Tables 4.2.6.8 and 6.1.1.4'

loop_
_geom_angle_atom_site_label_1
_geom_angle_atom_site_label_2
_geom_angle_atom_site_label_3
_geom_angle
O1 Cu1 N3 92.34(12)
O1 Cu1 N1 85.13(12)
N3 Cu1 N1 177.13(15)
O1 Cu1 N2 169.34(13)
N3 Cu1 N2 82.64(14)
N1 Cu1 N2 99.63(13)
O1 Cu1 O4 88.72(10)
N3 Cu1 O4 95.04(12)
N1 Cu1 O4 86.27(11)
N2 Cu1 O4 101.05(11)
O5 Cu2 N6 93.04(12)
O5 Cu2 N4 84.56(13)
N6 Cu2 N4 174.53(15)
O5 Cu2 N5 167.76(13)
N6 Cu2 N5 82.52(14)
N4 Cu2 N5 98.84(13)
O5 Cu2 O8 97.58(11)
N6 Cu2 O8 87.00(11)
N4 Cu2 O8 98.18(12)
N5 Cu2 O8 93.58(12)
C5 N1 C2 104.3(3)
C5 N1 Cu1 120.6(2)
C2 N1 Cu1 106.9(2)
C6 N2 C17 118.1(3)
C6 N2 Cu1 130.5(3)
C17 N2 Cu1 111.3(3)
C15 N3 C16 118.5(4)
C15 N3 Cu1 128.7(3)
C16 N3 Cu1 112.8(3)
C22 N4 C19 103.3(3)
C22 N4 Cu2 115.1(3)
C19 N4 Cu2 108.8(2)
C23 N5 C34 117.6(4)
C23 N5 Cu2 130.4(3)
C34 N5 Cu2 111.9(3)
C32 N6 C33 118.2(3)
C32 N6 Cu2 129.8(3)
C33 N6 Cu2 111.8(3)
C1 O1 Cu1 114.8(2)
C5 O3 C3 105.4(2)
C18 O5 Cu2 116.2(2)
C22 O7 C20 106.2(2)
O2 C1 O1 124.4(3)
O2 C1 C2 118.4(3)
O1 C1 C2 117.2(3)
N1 C2 C1 111.2(3)
N1 C2 C3 104.5(3)
C1 C2 C3 112.1(2)
O3 C3 C4 109.4(3)
O3 C3 C2 104.0(2)
C4 C3 C2 114.7(3)
O3 C5 N1 104.7(3)
N2 C6 C7 122.2(4)
C8 C7 C6 120.6(4)
C7 C8 C9 118.5(3)
C17 C9 C8 117.3(3)
C17 C9 C10 119.0(4)
C8 C9 C10 123.7(3)
C11 C10 C9 120.9(4)
C10 C11 C12 121.4(4)
C16 C12 C13 117.1(4)
C16 C12 C11 118.4(4)
C13 C12 C11 124.4(4)
C14 C13 C12 119.6(4)
C13 C14 C15 120.1(4)
N3 C15 C14 121.4(4)
N3 C16 C12 123.2(4)
N3 C16 C17 115.5(3)
C12 C16 C17 121.2(4)
N2 C17 C9 123.3(4)
N2 C17 C16 117.7(3)
C9 C17 C16 119.0(4)
O6 C18 O5 124.1(3)
O6 C18 C19 119.1(3)
O5 C18 C19 116.8(3)
N4 C19 C18 110.8(3)
N4 C19 C20 104.6(2)
C18 C19 C20 113.4(3)
O7 C20 C21 108.3(3)
O7 C20 C19 104.5(2)
C21 C20 C19 115.7(3)
O7 C22 N4 105.9(3)
N5 C23 C24 123.0(4)
C25 C24 C23 118.8(4)
C24 C25 C26 120.1(4)
C34 C26 C25 117.0(4)
C34 C26 C27 118.7(4)
C25 C26 C27 124.3(4)
C28 C27 C26 121.6(4)
C27 C28 C29 120.6(4)
C30 C29 C33 117.1(4)
C30 C29 C28 123.7(4)
C33 C29 C28 119.1(4)
C31 C30 C29 119.1(4)
C30 C31 C32 119.1(4)
N6 C32 C31 123.1(4)
N6 C33 C29 123.4(4)
N6 C33 C34 117.5(3)
C29 C33 C34 119.1(3)
N5 C34 C26 123.4(4)
N5 C34 C33 115.8(3)
C26 C34 C33 120.8(4)
O9 N7 O11 123.9(4)
O9 N7 O10 120.1(3)
O11 N7 O10 115.8(4)
O12 N8 O14 119.2(4)
O12 N8 O13 125.1(4)
O14 N8 O13 115.7(3)

loop_
_geom_bond_atom_site_label_1
_geom_bond_atom_site_label_2
_geom_bond_distance
Cu1 O1 1.932(3)
Cu1 N3 1.991(3)
Cu1 N1 2.003(3)
Cu1 N2 2.013(3)
Cu1 O4 2.288(3)
Cu2 O5 1.953(3)
Cu2 N6 2.007(3)
Cu2 N4 2.008(3)
Cu2 N5 2.022(4)
Cu2 O8 2.232(3)
N1 C5 1.473(4)
N1 C2 1.484(4)
N2 C6 1.343(5)
N2 C17 1.353(5)
N3 C15 1.335(5)
N3 C16 1.363(5)
N4 C22 1.476(5)
N4 C19 1.498(4)
N5 C23 1.325(5)
N5 C34 1.362(5)
N6 C32 1.318(5)
N6 C33 1.350(5)
O1 C1 1.271(4)
O2 C1 1.223(4)
O3 C5 1.415(4)
O3 C3 1.421(4)
O5 C18 1.289(4)
O6 C18 1.226(4)
O7 C22 1.401(4)
O7 C20 1.442(4)
C1 C2 1.527(4)
C2 C3 1.546(4)
C3 C4 1.502(5)
C6 C7 1.390(6)
C7 C8 1.373(5)
C8 C9 1.423(6)
C9 C17 1.407(5)
C9 C10 1.432(5)
C10 C11 1.352(6)
C11 C12 1.425(6)
C12 C16 1.394(5)
C12 C13 1.407(6)
C13 C14 1.361(6)
C14 C15 1.406(5)
C16 C17 1.427(5)
C18 C19 1.526(4)
C19 C20 1.552(4)
C20 C21 1.506(5)
C23 C24 1.404(6)
C24 C25 1.364(6)
C25 C26 1.404(6)
C26 C34 1.395(6)
C26 C27 1.427(6)
C27 C28 1.356(6)
C28 C29 1.446(6)
C29 C30 1.402(6)
C29 C33 1.403(5)
C30 C31 1.384(6)
C31 C32 1.392(5)
C33 C34 1.442(5)
N7 O9 1.232(4)
N7 O11 1.248(5)
N7 O10 1.255(4)
N8 O12 1.210(4)
N8 O14 1.227(4)
N8 O13 1.270(5)
